data_2105601
loop_
_publ_author_name
'Bertolasi, V.'
'Gilli, P.'
'Ferretti, V.'
'Gilli, G.'

_publ_section_title
;
 Intermolecular N-H&#x00B7;&#x00B7;&#x00B7;O Hydrogen Bonding Assisted by
 Resonance. II. Self Assembly of Hydrogen-Bonded Secondary Enaminones in
 Supramolecular Catemers
;
_journal_issue 1
_journal_name_full 'Acta Crystallographica Section B'
_journal_page_first 50
_journal_page_last 65
_journal_paper_doi 10.1107/S0108768197008677
_journal_volume 54
_journal_year 1998
_chemical_formula_analytical 'C11 H19 N1 O1 '
_chemical_formula_sum 'C11 H19 N O'
_chemical_formula_weight 181.28
_chemical_name_systematic
;
3-Isopropylamino-5,5-dimethyl-2-cyclohexen-1-one
;
_space_group_IT_number 2
_symmetry_cell_setting triclinic
_symmetry_space_group_name_Hall '-P 1'
_symmetry_space_group_name_H-M 'P -1'
_cell_angle_alpha 106.22(2)
_cell_angle_beta 92.330(10)
_cell_angle_gamma 97.90(2)
_cell_formula_units_Z 2
_cell_length_a 7.1390(10)
_cell_length_b 9.080(4)
_cell_length_c 9.1940(10)
_cell_measurement_reflns_used 25
_cell_measurement_temperature 295
_cell_measurement_theta_max 15
_cell_measurement_theta_min 10
_cell_volume 564.9(3)
_diffrn_ambient_temperature 295
_diffrn_measurement_device_type 'Enraf-Nonius CAD4'
_diffrn_measurement_method \w/2\q
_diffrn_radiation_monochromator graphite
_diffrn_radiation_source 'fine-focus sealed tube'
_diffrn_radiation_type 'Mo K\a'
_diffrn_radiation_wavelength 0.71069
_diffrn_reflns_av_R_equivalents 0.016
_diffrn_reflns_limit_h_max 9
_diffrn_reflns_limit_h_min -9
_diffrn_reflns_limit_k_max 12
_diffrn_reflns_limit_k_min -12
_diffrn_reflns_limit_l_max 12
_diffrn_reflns_limit_l_min 0
_diffrn_reflns_number 2886
_diffrn_reflns_reduction_process ' ......'
_diffrn_reflns_theta_max 28
_diffrn_reflns_theta_min 2
_diffrn_standards_decay_% 0
_diffrn_standards_interval_time 120
_diffrn_standards_number 3
_exptl_absorpt_coefficient_mu 0.0674
_exptl_absorpt_correction_type none
_exptl_crystal_colour colourless
_exptl_crystal_density_diffrn 1.0658
_exptl_crystal_description
;
prismatic
;
_exptl_crystal_F_000 200.0
_exptl_crystal_size_max 0.55
_exptl_crystal_size_mid 0.24
_exptl_crystal_size_min 0.19
_refine_diff_density_max 0.15
_refine_diff_density_min -0.12
_refine_ls_extinction_method none
_refine_ls_goodness_of_fit_ref 1.72
_refine_ls_hydrogen_treatment 'H atoms isotropic'
_refine_ls_matrix_type full
_refine_ls_number_parameters 194
_refine_ls_number_reflns 1677
_refine_ls_R_factor_gt 0.041
_refine_ls_shift/su_max 0.01
_refine_ls_structure_factor_coef F
_refine_ls_weighting_details 'w = 4F^2^/[\s^2^(I) + (0.04F^2^)^2^]'
_refine_ls_weighting_scheme calc
_refine_ls_wR_factor_ref 0.052
_reflns_number_gt 1677
_reflns_number_total 2717
_reflns_threshold_expression I>3\s(I)
_cod_data_source_file na0080.cif
_cod_data_source_block 6
_cod_depositor_comments
;
The following automatic conversions were performed:

'_symmetry_cell_setting' value 'Triclinic' changed to 'triclinic'
according to /home/saulius/struct/CIF-dictionaries/cif_core.dic
dictionary named 'cif_core.dic' version 2.4.2 from 2011-04-26.

Automatic conversion script
Id: cif_fix_values 1891 2012-01-12 08:04:46Z andrius 

The following automatic conversions were performed:

'_refine_ls_weighting_scheme' value 'calc w = 4F^2^/[\s^2^(I) +
(0.04F^2^)^2^]' was changed to 'calc'. New tag
'_refine_ls_weighting_details' was created. The value of the new tag
was set to 'w = 4F^2^/[\s^2^(I) + (0.04F^2^)^2^]'.

Automatic conversion script
Id: cif_fix_values 3143 2015-03-26 13:38:13Z robertas 
;
_cod_original_formula_sum 'C11 H19 N1 O1 '
_cod_database_code 2105601

loop_
_symmetry_equiv_pos_as_xyz
x,y,z
-x,-y,-z

loop_
_atom_site_label
_atom_site_fract_x
_atom_site_fract_y
_atom_site_fract_z
_atom_site_U_iso_or_equiv
_atom_site_adp_type
_atom_site_occupancy
_atom_site_type_symbol
O1 0.22890(10) 0.27470(10) 0.04120(10) 0.0761(5) Uani 1.0 O
N1 0.84270(10) 0.18110(10) -0.08730(10) 0.0432(3) Uani 1.0 N
C1 0.4042(2) 0.3041(2) 0.0660(2) 0.0490(4) Uani 1.0 C
C2 0.5269(2) 0.2172(2) -0.0250(2) 0.0460(4) Uani 1.0 C
C3 0.7202(2) 0.25750(10) -0.00250(10) 0.0375(4) Uani 1.0 C
C4 0.8080(2) 0.3993(2) 0.1201(2) 0.0445(4) Uani 1.0 C
C5 0.6891(2) 0.4387(2) 0.2564(2) 0.0462(4) Uani 1.0 C
C6 0.4876(2) 0.4410(2) 0.1959(2) 0.0497(4) Uani 1.0 C
C7 0.6885(2) 0.3184(2) 0.3433(2) 0.0658(6) Uani 1.0 C
C8 0.7733(3) 0.5984(2) 0.3600(2) 0.0751(7) Uani 1.0 C
C9 0.7920(2) 0.0467(2) -0.2193(2) 0.0507(5) Uani 1.0 C
C10 0.7239(3) 0.0936(3) -0.3552(2) 0.0807(8) Uani 1.0 C
C11 0.9607(3) -0.0367(2) -0.2507(2) 0.0695(6) Uani 1.0 C
H1N 0.959(2) 0.2097(15) -0.0552(14) 0.042(3) Uiso 1.0 H
H2 0.470(2) 0.1320(15) -0.1023(14) 0.042(3) Uiso 1.0 H
H4A 0.932(2) 0.3854(16) 0.1513(15) 0.045(3) Uiso 1.0 H
H4B 0.825(2) 0.4905(16) 0.0764(16) 0.051(4) Uiso 1.0 H
H6A 0.405(2) 0.4498(17) 0.2754(17) 0.054(4) Uiso 1.0 H
H6B 0.484(2) 0.5371(17) 0.1573(16) 0.052(4) Uiso 1.0 H
H7A 0.607(3) 0.346(2) 0.4320(19) 0.076(5) Uiso 1.0 H
H7B 0.636(3) 0.2065(19) 0.2770(19) 0.074(5) Uiso 1.0 H
H7C 0.823(3) 0.320(2) 0.3845(18) 0.069(4) Uiso 1.0 H
H8A 0.704(3) 0.623(2) 0.4491(19) 0.078(5) Uiso 1.0 H
H8B 0.906(3) 0.598(2) 0.3983(19) 0.082(5) Uiso 1.0 H
H8C 0.780(3) 0.678(2) 0.305(2) 0.086(5) Uiso 1.0 H
H9 0.693(2) -0.0204(15) -0.1940(15) 0.045(3) Uiso 1.0 H
H10A 0.621(3) 0.154(2) -0.333(2) 0.084(5) Uiso 1.0 H
H10B 0.686(3) 0.002(2) -0.437(2) 0.095(6) Uiso 1.0 H
H10C 0.837(4) 0.160(3) -0.383(3) 0.120(7) Uiso 1.0 H
H11A 0.926(3) -0.124(2) -0.338(2) 0.081(5) Uiso 1.0 H
H11B 1.064(3) 0.032(2) -0.2713(19) 0.072(5) Uiso 1.0 H
H11C 1.000(3) -0.068(2) -0.159(2) 0.087(5) Uiso 1.0 H

loop_
_atom_site_aniso_label
_atom_site_aniso_U_11
_atom_site_aniso_U_22
_atom_site_aniso_U_33
_atom_site_aniso_U_12
_atom_site_aniso_U_13
_atom_site_aniso_U_23
O1 0.0192(4) 0.0759(6) 0.0799(6) 0.0175(5) 0.0012(4) 0.0094(4)
N1 0.0220(4) 0.0408(5) 0.0363(4) 0.0051(4) 0.0003(3) 0.0061(4)
C1 0.0203(4) 0.0471(5) 0.0495(6) 0.0209(4) 0.0022(4) 0.0078(4)
C2 0.0234(5) 0.0388(5) 0.0416(5) 0.0081(5) -0.0029(4) 0.0022(4)
C3 0.0226(4) 0.0333(5) 0.0321(5) 0.0104(4) 0.0004(4) 0.0056(4)
C4 0.0193(4) 0.0394(5) 0.0415(5) 0.0054(5) 0.0020(4) 0.0030(4)
C5 0.0279(5) 0.0422(6) 0.0371(5) 0.0042(5) 0.0023(4) 0.0085(4)
C6 0.0285(5) 0.0470(5) 0.0461(6) 0.0141(5) 0.0101(4) 0.0148(4)
C7 0.0460(7) 0.0734(8) 0.0428(6) 0.0223(6) 0.0046(5) 0.0207(6)
C8 0.0484(8) 0.0610(9) 0.0564(8) -0.0119(8) 0.0055(7) 0.0067(7)
C9 0.0373(6) 0.0395(6) 0.0383(5) 0.0033(5) 0.0029(5) 0.0046(5)
C10 0.0663(9) 0.0815(10) 0.0416(7) 0.0059(7) -0.0099(7) 0.0193(8)
C11 0.0589(8) 0.0549(7) 0.0527(8) -0.0007(7) 0.0092(6) 0.0224(6)

loop_
_atom_type_symbol
_atom_type_description
_atom_type_scat_dispersion_real
_atom_type_scat_dispersion_imag
_atom_type_scat_source
'O ' 'Oxygen      ' 0.0106 0.0060 'Int. Tab. C, 4.2.6.8, 6.1.1.4'
'N ' 'Nitrogen    ' 0.0061 0.0033 'Int. Tab. C, 4.2.6.8, 6.1.1.4'
'C ' 'Carbon      ' 0.0033 0.0016 'Int. Tab. C, 4.2.6.8, 6.1.1.4'
'H ' 'Hydrogen    ' 0.0000 0.0000 'Int. Tab. C, 4.2.6.8, 6.1.1.4'

loop_
_geom_angle_atom_site_label_1
_geom_angle_atom_site_label_2
_geom_angle_atom_site_label_3
_geom_angle
_geom_angle_publ_flag
C3 N1 C9 125.40(10) no
C3 N1 H1N 116.0(10) no
C9 N1 H1N 118.6(9) no
O1 C1 C2 122.90(10) no
O1 C1 C6 118.30(10) no
C2 C1 C6 118.80(10) no
C1 C2 C3 122.20(10) no
C1 C2 H2 116.1(8) no
C3 C2 H2 121.7(9) no
N1 C3 C2 124.60(10) no
N1 C3 C4 115.00(10) no
C2 C3 C4 120.40(10) no
C3 C4 C5 113.30(10) no
C3 C4 H4A 108.7(8) no
C3 C4 H4B 108.7(8) no
C5 C4 H4A 110.7(9) no
C5 C4 H4B 108.6(8) no
H4A C4 H4B 107.0(10) no
C4 C5 C6 107.60(10) no
C4 C5 C7 110.50(10) no
C4 C5 C8 108.60(10) no
C6 C5 C7 110.30(10) no
C6 C5 C8 109.90(10) no
C7 C5 C8 109.90(10) no
C1 C6 C5 115.50(10) no
C1 C6 H6A 108.2(9) no
C1 C6 H6B 105.8(8) no
C5 C6 H6A 110.0(10) no
C5 C6 H6B 110.0(9) no
H6A C6 H6B 107.0(10) no
C5 C7 H7A 109.0(10) no
C5 C7 H7B 113.0(10) no
C5 C7 H7C 109.0(10) no
H7A C7 H7B 108.0(10) no
H7A C7 H7C 109.0(10) no
H7B C7 H7C 108.0(10) no
C5 C8 H8A 110.0(10) no
C5 C8 H8B 110.0(10) no
C5 C8 H8C 111.0(10) no
H8A C8 H8B 105(2) no
H8A C8 H8C 113(2) no
H8B C8 H8C 107(2) no
N1 C9 C10 111.10(10) no
N1 C9 C11 108.80(10) no
N1 C9 H9 107.3(8) no
C10 C9 C11 111.8(2) no
C10 C9 H9 109.5(8) no
C11 C9 H9 108.3(9) no
C9 C10 H10A 112.0(10) no
C9 C10 H10B 108.0(10) no
C9 C10 H10C 107.0(10) no
H10A C10 H10B 111(2) no
H10A C10 H10C 109(2) no
H10B C10 H10C 110(2) no
C9 C11 H11A 108.0(10) no
C9 C11 H11B 109.0(10) no
C9 C11 H11C 110.0(10) no
H11A C11 H11B 109(2) no
H11A C11 H11C 112(2) no
H11B C11 H11C 109(2) no

loop_
_geom_bond_atom_site_label_1
_geom_bond_atom_site_label_2
_geom_bond_distance
_geom_bond_publ_flag
O1 C1 1.241(2) no
N1 C3 1.331(2) no
N1 C9 1.452(2) no
N1 H1N 0.850(10) no
C1 C2 1.404(2) no
C1 C6 1.495(2) no
C2 C3 1.370(2) no
C2 H2 0.920(10) no
C3 C4 1.494(2) no
C4 C5 1.529(2) no
C4 H4A 0.960(10) no
C4 H4B 1.010(10) no
C5 C6 1.526(2) no
C5 C7 1.523(3) no
C5 C8 1.521(2) no
C6 H6A 0.950(10) no
C6 H6B 1.030(10) no
C7 H7A 1.020(10) no
C7 H7B 1.040(10) no
C7 H7C 1.010(10) no
C8 H8A 0.960(10) no
C8 H8B 1.000(10) no
C8 H8C 0.99(2) no
C9 C10 1.511(3) no
C9 C11 1.504(3) no
C9 H9 0.950(10) no
C10 H10A 0.98(2) no
C10 H10B 0.950(10) no
C10 H10C 1.02(2) no
C11 H11A 0.950(10) no
C11 H11B 0.960(10) no
C11 H11C 1.00(2) no

loop_
_geom_contact_atom_site_label_1
_geom_contact_atom_site_label_2
_geom_contact_distance
O1 C2 2.325(2)
O1 C6 2.353(2)
O1 H2 2.494(14)
O1 H6A 2.462(13)
O1 H6B 2.714(13)
N1 C2 2.391(2)
N1 C4 2.385(2)
N1 C10 2.444(2)
N1 C11 2.404(2)
N1 H2 2.629(14)
N1 H4A 2.438(12)
N1 H4B 2.814(14)
N1 H9 1.956(12)
N1 H10A 2.641(19)
N1 H10C 2.67(3)
N1 H11B 2.595(19)
N1 H11C 2.60(2)
C1 C3 2.428(2)
C1 C4 2.875(2)
C1 C5 2.555(2)
C1 H2 1.991(13)
C1 H6A 2.008(14)
C1 H6B 2.035(14)
C1 H7B 2.90(2)
C2 C4 2.486(2)
C2 C5 2.879(2)
C2 C6 2.496(2)
C2 C9 2.950(2)
C2 H4B 2.943(13)
C2 H6B 2.984(14)
C2 H7B 2.884(19)
C2 H9 2.731(14)
C2 H10A 2.855(19)
C3 C5 2.526(2)
C3 C6 2.859(2)
C3 C9 2.474(2)
C3 H1N 1.864(15)
C3 H2 2.014(13)
C3 H4A 2.016(13)
C3 H4B 2.056(13)
C3 H7B 2.809(19)
C3 H9 2.619(12)
C3 H10A 2.944(18)
C4 C6 2.466(2)
C4 C7 2.508(2)
C4 C8 2.476(2)
C4 H1N 2.413(13)
C4 H6B 2.764(16)
C4 H7B 2.759(19)
C4 H7C 2.722(19)
C4 H8B 2.685(15)
C4 H8C 2.661(18)
C5 H4A 2.072(15)
C5 H4B 2.086(15)
C5 H6A 2.058(17)
C5 H6B 2.115(17)
C5 H7A 2.091(19)
C5 H7B 2.153(19)
C5 H7C 2.09(2)
C5 H8A 2.056(16)
C5 H8B 2.088(16)
C5 H8C 2.092(19)
C6 C7 2.502(3)
C6 C8 2.495(2)
C6 H4B 2.724(15)
C6 H7A 2.70(2)
C6 H7B 2.77(2)
C6 H8A 2.720(16)
C6 H8C 2.714(18)
C7 C8 2.491(3)
C7 H4A 2.660(15)
C7 H6A 2.626(18)
C7 H8A 2.647(18)
C7 H8B 2.691(18)
C8 H4A 2.724(14)
C8 H4B 2.579(14)
C8 H6A 2.761(15)
C8 H6B 2.614(15)
C8 H7A 2.699(19)
C8 H7C 2.667(19)
C9 H1N 2.001(11)
C9 H2 2.697(14)
C9 H10A 2.08(2)
C9 H10B 2.02(2)
C9 H10C 2.06(3)
C9 H11A 2.01(2)
C9 H11B 2.03(2)
C9 H11C 2.07(2)
C10 C11 2.497(3)
C10 H2 2.981(14)
C10 H9 2.035(15)
C10 H11A 2.64(2)
C10 H11B 2.70(2)
C11 H1N 2.449(12)
C11 H9 2.014(15)
C11 H10B 2.67(2)
C11 H10C 2.65(3)
H1N H4A 2.146(17)
H1N H4B 2.81(2)
H1N H9 2.610(17)
H1N H10C 2.99(3)
H1N H11B 2.41(2)
H1N H11C 2.50(2)
H2 H9 2.29(2)
H2 H10A 2.46(2)
H4A H4B 1.58(2)
H4A H7B 2.96(2)
H4A H7C 2.51(2)
H4A H8B 2.57(2)
H4B H6B 2.63(2)
H4B H8B 2.85(2)
H4B H8C 2.37(2)
H6A H6B 1.59(2)
H6A H7A 2.45(3)
H6A H7B 2.94(3)
H6A H8A 2.64(2)
H6B H8A 2.90(2)
H6B H8C 2.44(2)
H7A H7B 1.66(2)
H7A H7C 1.65(3)
H7A H8A 2.48(3)
H7B H7C 1.66(2)
H7C H8A 2.90(3)
H7C H8B 2.48(3)
H8A H8B 1.56(3)
H8A H8C 1.63(3)
H8B H8C 1.60(3)
H9 H10A 2.39(3)
H9 H10B 2.30(3)
H9 H10C 2.83(3)
H9 H11A 2.30(3)
H9 H11B 2.78(2)
H9 H11C 2.32(3)
H10A H10B 1.59(3)
H10A H10C 1.62(3)
H10B H10C 1.62(3)
H10B H11A 2.46(3)
H10B H11B 2.99(3)
H10C H11A 2.88(4)
H10C H11B 2.47(4)
H11A H11B 1.56(2)
H11A H11C 1.62(3)
H11B H11C 1.59(3)

loop_
_geom_hbond_atom_site_label_D
_geom_hbond_atom_site_label_H
_geom_hbond_atom_site_label_A
_geom_hbond_site_symmetry_A
_geom_hbond_distance_DH
_geom_hbond_distance_HA
_geom_hbond_distance_DA
_geom_hbond_angle_DHA
N1 H1N O1 1_655 0.850(10) 2.030(10) 2.8720(10) 174.0(10)

loop_
_geom_torsion_atom_site_label_1
_geom_torsion_atom_site_label_2
_geom_torsion_atom_site_label_3
_geom_torsion_atom_site_label_4
_geom_torsion
_geom_torsion_publ_flag
C9 N1 C3 C2 2.1(2) no
C9 N1 C3 C4 -175.50(10) no
H1N N1 C3 C2 -171.0(10) no
H1N N1 C3 C4 10.0(10) no
C3 N1 C9 C10 75.5(2) no
C3 N1 C9 C11 -161.10(10) no
C3 N1 C9 H9 -44.1(9) no
H1N N1 C9 C10 -109.0(10) no
H1N N1 C9 C11 13.0(10) no
H1N N1 C9 H9 130.0(10) no
O1 C1 C2 C3 175.40(10) no
O1 C1 C2 H2 -3.0(10) no
C6 C1 C2 C3 -2.8(2) no
C6 C1 C2 H2 178.0(10) no
O1 C1 C6 C5 158.90(10) no
O1 C1 C6 H6A 35.0(10) no
O1 C1 C6 H6B -79.2(9) no
C2 C1 C6 C5 -22.9(2) no
C2 C1 C6 H6A -146.0(10) no
C2 C1 C6 H6B 99.1(9) no
C1 C2 C3 N1 -178.50(10) no
C1 C2 C3 C4 -1.1(2) no
H2 C2 C3 N1 .0(10) no
H2 C2 C3 C4 178.0(10) no
N1 C3 C4 C5 -152.40(10) no
N1 C3 C4 H4A -28.8(9) no
N1 C3 C4 H4B 86.8(9) no
C2 C3 C4 C5 30.0(2) no
C2 C3 C4 H4A 153.5(9) no
C2 C3 C4 H4B -90.9(9) no
C3 C4 C5 C6 -51.3(2) no
C3 C4 C5 C7 69.2(2) no
C3 C4 C5 C8 -170.20(10) no
H4A C4 C5 C6 -173.7(9) no
H4A C4 C5 C7 -53.2(9) no
H4A C4 C5 C8 67.3(9) no
H4B C4 C5 C6 69.7(9) no
H4B C4 C5 C7 -169.8(9) no
H4B C4 C5 C8 -49.3(9) no
C4 C5 C6 C1 48.4(2) no
C4 C5 C6 H6A 171.0(10) no
C4 C5 C6 H6B -71.3(9) no
C7 C5 C6 C1 -72.2(2) no
C7 C5 C6 H6A 51.0(10) no
C7 C5 C6 H6B 168.1(9) no
C8 C5 C6 C1 166.50(10) no
C8 C5 C6 H6A -70.0(10) no
C8 C5 C6 H6B 46.8(9) no
C4 C5 C7 H7A -178.0(10) no
C4 C5 C7 H7B -57.0(10) no
C4 C5 C7 H7C 62.0(10) no
C6 C5 C7 H7A -59.0(10) no
C6 C5 C7 H7B 60.0(10) no
C6 C5 C7 H7C -178.0(10) no
C8 C5 C7 H7A 61.0(10) no
C8 C5 C7 H7B -177.0(10) no
C8 C5 C7 H7C -56.0(10) no
C4 C5 C8 H8A -176.0(10) no
C4 C5 C8 H8B -60.0(10) no
C4 C5 C8 H8C 57.0(10) no
C6 C5 C8 H8A 66.0(10) no
C6 C5 C8 H8B -178.0(10) no
C6 C5 C8 H8C -60.0(10) no
C7 C5 C8 H8A -55.0(10) no
C7 C5 C8 H8B 60.0(10) no
C7 C5 C8 H8C 178.0(10) no
N1 C9 C10 H10A -53.0(10) no
N1 C9 C10 H10B -176.0(10) no
N1 C9 C10 H10C 65(2) no
C11 C9 C10 H10A -175.0(10) no
C11 C9 C10 H10B 62.0(10) no
C11 C9 C10 H10C -56(2) no
H9 C9 C10 H10A 64(2) no
H9 C9 C10 H10B -58(2) no
H9 C9 C10 H10C -176(2) no
N1 C9 C11 H11A -179.0(10) no
N1 C9 C11 H11B -60.0(10) no
N1 C9 C11 H11C 58.0(10) no
C10 C9 C11 H11A -56.0(10) no
C10 C9 C11 H11B 62.0(10) no
C10 C9 C11 H11C -178.0(10) no
H9 C9 C11 H11A 64(2) no
H9 C9 C11 H11B -176.0(10) no
H9 C9 C11 H11C -57(2) no
